data_2020574
loop_
_publ_author_name
'Capacci-Daniel, Christina A.'
'Bertke, Jeffery A.'
'Dehghan, Shoaleh'
'Hiremath-Darji, Rupa'
'Swift, Jennifer A.'

_publ_section_title
;
 Concomitant polymorphs of 1,3-bis(3-fluorophenyl)urea
;
_journal_issue 9
_journal_name_full 'Acta Crystallographica Section C'
_journal_page_first
;
;
_journal_paper_doi 10.1107/S2053229616013565
_journal_volume 72
_journal_year 2016
_chemical_formula_iupac 'C13 H10 F2 N2 O'
_chemical_formula_moiety 'C13 H10 F2 N2 O'
_chemical_formula_sum 'C13 H10 F2 N2 O'
_chemical_formula_weight 248.23
_chemical_melting_point_gt 143.8
_chemical_melting_point_lt 147.6
_chemical_name_common b-mFPU
_chemical_name_systematic
;
1,3-Bis(3-fluorophenyl)urea
;
_space_group_crystal_system orthorhombic
_space_group_IT_number 33
_space_group_name_Hall 'P 2c -2n'
_space_group_name_H-M_alt 'P n a 21'
_symmetry_space_group_name_Hall 'P 2c -2n'
_symmetry_space_group_name_H-M 'P n a 21'
_atom_sites_solution_hydrogens mixed
_audit_creation_method SHELXL-2014/7
_cell_angle_alpha 90
_cell_angle_beta 90
_cell_angle_gamma 90
_cell_formula_units_Z 4
_cell_length_a 23.5797(19)
_cell_length_b 10.1792(8)
_cell_length_c 4.6031(4)
_cell_measurement_reflns_used 4113
_cell_measurement_temperature 100(2)
_cell_measurement_theta_max 27.398
_cell_measurement_theta_min 2.644
_cell_volume 1104.85(16)
_computing_cell_refinement
;
APEX2 (Bruker, 2014)
;
_computing_data_collection
;
APEX2 (Bruker, 2014)
;
_computing_data_reduction
;
SAINT (Bruker, 2014)
;
_computing_molecular_graphics
;
SHELXTL (Bruker, 2014)
;
_computing_publication_material
;
XCIF (Bruker, 2014) and publCIF (Westrip, 2010)
;
_computing_structure_refinement
;
SHELXL2014 (Sheldrick, 2015b)
;
_computing_structure_solution
;
SHELXT (Sheldrick, 2015a)
;
_diffrn_ambient_temperature 100(2)
_diffrn_measured_fraction_theta_full 1.000
_diffrn_measured_fraction_theta_max 0.976
_diffrn_measurement_device_type 'Bruker APEXII SMART platform CCD'
_diffrn_measurement_method 'omega scans'
_diffrn_radiation_monochromator graphite
_diffrn_radiation_source 'fine-focus sealed tube'
_diffrn_radiation_type MoK\a
_diffrn_radiation_wavelength 0.71073
_diffrn_reflns_av_R_equivalents 0.0228
_diffrn_reflns_limit_h_max 31
_diffrn_reflns_limit_h_min -31
_diffrn_reflns_limit_k_max 13
_diffrn_reflns_limit_k_min -12
_diffrn_reflns_limit_l_max 6
_diffrn_reflns_limit_l_min -6
_diffrn_reflns_number 9603
_diffrn_reflns_theta_full 25.242
_diffrn_reflns_theta_max 28.199
_diffrn_reflns_theta_min 1.727
_exptl_absorpt_coefficient_mu 0.120
_exptl_absorpt_correction_T_max 0.9929
_exptl_absorpt_correction_T_min 0.9317
_exptl_absorpt_correction_type multi-scan
_exptl_absorpt_process_details
;
SADABS V2014/4 (Bruker, 2014)
;
_exptl_crystal_colour colorless
_exptl_crystal_density_diffrn 1.492
_exptl_crystal_density_method 'not measured'
_exptl_crystal_description needle
_exptl_crystal_F_000 512
_exptl_crystal_size_max 0.600
_exptl_crystal_size_mid 0.100
_exptl_crystal_size_min 0.060
_refine_diff_density_max 0.221
_refine_diff_density_min -0.171
_refine_ls_abs_structure_details
;
Flack <i>x</i> determined using 989 quotients [(I+)-(I-)]/[(I+)+(I-)]
(Parsons <i>et al.</i>,  2013)
;
_refine_ls_abs_structure_Flack -0.4(3)
_refine_ls_extinction_method none
_refine_ls_goodness_of_fit_ref 1.049
_refine_ls_hydrogen_treatment mixed
_refine_ls_matrix_type full
_refine_ls_number_parameters 179
_refine_ls_number_reflns 2624
_refine_ls_number_restraints 3
_refine_ls_restrained_S_all 1.049
_refine_ls_R_factor_all 0.0333
_refine_ls_R_factor_gt 0.0299
_refine_ls_shift/su_max 0.000
_refine_ls_shift/su_mean 0.000
_refine_ls_structure_factor_coef Fsqd
_refine_ls_weighting_details 'w=1/[\s^2^(Fo^2^)+(0.0340P)^2^+0.2739P] where P=(Fo^2^+2Fc^2^)/3'
_refine_ls_weighting_scheme calc
_refine_ls_wR_factor_gt 0.0696
_refine_ls_wR_factor_ref 0.0715
_reflns_number_gt 2443
_reflns_number_total 2624
_reflns_threshold_expression 'I > 2\s(I)'
_cod_data_source_file lg3192sup1.cif
_cod_data_source_block II
_cod_database_code 2020574
_shelx_space_group_comment
;
The symmetry employed for this shelxl refinement is uniquely defined
by the following loop, which should always be used as a source of
symmetry information in preference to the above space-group names.
They are only intended as comments.
;
_shelx_estimated_absorpt_t_min 0.932
_shelx_estimated_absorpt_t_max 0.993

loop_
_space_group_symop_operation_xyz
'x, y, z'
'-x, -y, z+1/2'
'-x+1/2, y+1/2, z+1/2'
'x+1/2, -y+1/2, z'

loop_
_atom_site_type_symbol
_atom_site_label
_atom_site_fract_x
_atom_site_fract_y
_atom_site_fract_z
_atom_site_U_iso_or_equiv
_atom_site_adp_type
_atom_site_calc_flag
_atom_site_occupancy
_atom_site_disorder_assembly
_atom_site_disorder_group
O O1 0.37757(6) 1.07011(12) 0.6264(3) 0.0167(3) Uani d 1 . .
N N1 0.35674(7) 1.17231(15) 1.0544(4) 0.0155(3) Uani d 1 . .
H H1 0.3632(10) 1.168(2) 1.239(5) 0.023 Uiso d 1 . .
N N2 0.40708(7) 0.98087(15) 1.0560(4) 0.0151(3) Uani d 1 . .
H H2 0.4080(10) 0.995(2) 1.238(5) 0.023 Uiso d 1 . .
F F1 0.22284(5) 1.37274(13) 0.4117(3) 0.0311(3) Uani d 1 . .
F F2 0.41590(5) 0.60920(12) 0.4201(3) 0.0238(4) Uani d 0.932(4) A 1
F F2' 0.5579(8) 0.6757(17) 1.074(5) 0.033(6) Uani d 0.068(4) A 2
C C1 0.37987(7) 1.07346(17) 0.8938(4) 0.0133(3) Uani d 1 . .
C C2 0.33047(7) 1.28461(17) 0.9336(4) 0.0143(3) Uani d 1 . .
C C3 0.28907(8) 1.27192(19) 0.7186(4) 0.0173(4) Uani d 1 . .
H H3 0.2790 1.1883 0.6430 0.021 Uiso calc 1 . .
C C4 0.26326(8) 1.38512(19) 0.6199(4) 0.0200(4) Uani d 1 . .
C C5 0.27633(9) 1.5085(2) 0.7213(5) 0.0223(4) Uani d 1 . .
H H5 0.2578 1.5842 0.6469 0.027 Uiso calc 1 . .
C C6 0.31752(8) 1.51897(18) 0.9358(5) 0.0206(4) Uani d 1 . .
H H6 0.3271 1.6029 1.0113 0.025 Uiso calc 1 . .
C C7 0.34474(8) 1.40791(18) 1.0408(5) 0.0175(4) Uani d 1 . .
H H7 0.3731 1.4161 1.1861 0.021 Uiso calc 1 . .
C C8 0.43509(7) 0.86969(17) 0.9403(4) 0.0143(4) Uani d 1 . .
C C9 0.41038(8) 0.79368(17) 0.7222(4) 0.0159(4) Uani d 1 . .
H H9 0.3748 0.8166 0.6399 0.019 Uiso calc 1 . .
C C10 0.43970(8) 0.68379(18) 0.6308(4) 0.0182(4) Uani d 1 . .
H H10A 0.4233 0.6316 0.4817 0.022 Uiso calc 0.068(4) A 2
C C11 0.49123(8) 0.64515(18) 0.7422(5) 0.0190(4) Uani d 1 . .
H H11 0.5099 0.5687 0.6729 0.023 Uiso calc 1 . .
C C12 0.51479(8) 0.72211(18) 0.9597(4) 0.0194(4) Uani d 1 . .
H H12 0.5501 0.6976 1.0426 0.023 Uiso calc 0.932(4) A 1
C C13 0.48738(8) 0.83459(18) 1.0582(4) 0.0164(4) Uani d 1 . .
H H13 0.5042 0.8873 1.2051 0.020 Uiso calc 1 . .

loop_
_atom_site_aniso_label
_atom_site_aniso_U_11
_atom_site_aniso_U_22
_atom_site_aniso_U_33
_atom_site_aniso_U_12
_atom_site_aniso_U_13
_atom_site_aniso_U_23
O1 0.0219(7) 0.0183(6) 0.0099(7) 0.0035(5) 0.0000(5) -0.0003(5)
N1 0.0220(8) 0.0153(7) 0.0091(7) 0.0034(6) -0.0019(6) 0.0004(6)
N2 0.0215(8) 0.0149(7) 0.0090(7) 0.0035(6) -0.0011(6) -0.0024(6)
F1 0.0274(6) 0.0424(7) 0.0236(7) 0.0102(5) -0.0115(6) -0.0018(6)
F2 0.0286(7) 0.0203(6) 0.0225(7) -0.0011(5) -0.0044(6) -0.0096(6)
F2' 0.033(11) 0.024(10) 0.041(12) 0.005(8) -0.001(10) 0.001(9)
C1 0.0131(8) 0.0145(8) 0.0125(9) -0.0023(6) 0.0004(7) 0.0000(7)
C2 0.0147(8) 0.0167(8) 0.0116(8) 0.0024(6) 0.0026(7) 0.0011(7)
C3 0.0179(9) 0.0203(9) 0.0139(9) 0.0005(7) 0.0002(7) -0.0024(7)
C4 0.0162(9) 0.0303(10) 0.0135(9) 0.0049(8) -0.0018(7) 0.0005(8)
C5 0.0253(10) 0.0225(10) 0.0190(10) 0.0104(8) 0.0030(8) 0.0053(8)
C6 0.0245(9) 0.0153(8) 0.0220(10) 0.0012(7) 0.0039(8) -0.0009(8)
C7 0.0169(8) 0.0198(9) 0.0158(9) 0.0014(7) -0.0006(8) -0.0014(7)
C8 0.0177(8) 0.0133(8) 0.0119(8) 0.0001(6) 0.0032(7) 0.0019(7)
C9 0.0174(8) 0.0168(8) 0.0133(9) -0.0007(7) -0.0010(7) 0.0007(7)
C10 0.0252(10) 0.0151(8) 0.0143(9) -0.0041(7) 0.0013(8) -0.0025(7)
C11 0.0240(9) 0.0145(8) 0.0185(9) 0.0033(7) 0.0045(8) -0.0006(7)
C12 0.0186(9) 0.0200(9) 0.0197(10) 0.0032(7) 0.0011(8) 0.0016(8)
C13 0.0186(9) 0.0169(9) 0.0136(9) -0.0010(7) -0.0014(7) -0.0006(7)

loop_
_atom_type_symbol
_atom_type_description
_atom_type_scat_dispersion_real
_atom_type_scat_dispersion_imag
_atom_type_scat_source
C C 0.0033 0.0016 'International Tables Vol C Tables 4.2.6.8 and 6.1.1.4'
H H 0.0000 0.0000 'International Tables Vol C Tables 4.2.6.8 and 6.1.1.4'
N N 0.0061 0.0033 'International Tables Vol C Tables 4.2.6.8 and 6.1.1.4'
O O 0.0106 0.0060 'International Tables Vol C Tables 4.2.6.8 and 6.1.1.4'
F F 0.0171 0.0103 'International Tables Vol C Tables 4.2.6.8 and 6.1.1.4'

loop_
_geom_angle_atom_site_label_1
_geom_angle_atom_site_label_2
_geom_angle_atom_site_label_3
_geom_angle
C1 N1 C2 123.99(16)
C1 N1 H1 115.4(16)
C2 N1 H1 120.1(16)
C1 N2 C8 124.53(16)
C1 N2 H2 115.5(16)
C8 N2 H2 119.9(16)
O1 C1 N1 122.99(17)
O1 C1 N2 123.28(16)
N1 C1 N2 113.70(16)
C7 C2 C3 120.31(18)
C7 C2 N1 118.95(17)
C3 C2 N1 120.69(17)
C4 C3 C2 117.68(18)
C4 C3 H3 121.2
C2 C3 H3 121.2
F1 C4 C5 118.79(17)
F1 C4 C3 117.68(17)
C5 C4 C3 123.53(18)
C4 C5 C6 117.89(17)
C4 C5 H5 121.1
C6 C5 H5 121.1
C7 C6 C5 120.59(18)
C7 C6 H6 119.7
C5 C6 H6 119.7
C6 C7 C2 120.01(19)
C6 C7 H7 120.0
C2 C7 H7 120.0
C13 C8 C9 120.50(16)
C13 C8 N2 118.14(17)
C9 C8 N2 121.31(16)
C10 C9 C8 117.35(17)
C10 C9 H9 121.3
C8 C9 H9 121.3
F2 C10 C11 118.22(17)
F2 C10 C9 117.73(17)
C11 C10 C9 124.05(18)
C11 C10 H10A 118.0
C9 C10 H10A 118.0
C10 C11 C12 117.47(17)
C10 C11 H11 121.3
C12 C11 H11 121.3
F2' C12 C11 114.9(9)
F2' C12 C13 123.8(10)
C11 C12 C13 120.92(17)
C11 C12 H12 119.5
C13 C12 H12 119.5
C12 C13 C8 119.70(18)
C12 C13 H13 120.2
C8 C13 H13 120.2

loop_
_geom_bond_atom_site_label_1
_geom_bond_atom_site_label_2
_geom_bond_distance
O1 C1 1.232(2)
N1 C1 1.362(2)
N1 C2 1.414(2)
N1 H1 0.86(2)
N2 C1 1.363(2)
N2 C8 1.415(2)
N2 H2 0.85(2)
F1 C4 1.358(2)
F2 C10 1.354(2)
F2' C12 1.238(19)
C2 C7 1.390(3)
C2 C3 1.396(3)
C3 C4 1.380(3)
C3 H3 0.9500
C4 C5 1.375(3)
C5 C6 1.389(3)
C5 H5 0.9500
C6 C7 1.387(3)
C6 H6 0.9500
C7 H7 0.9500
C8 C13 1.394(3)
C8 C9 1.395(3)
C9 C10 1.381(3)
C9 H9 0.9500
C10 C11 1.376(3)
C10 H10A 0.9500
C11 C12 1.387(3)
C11 H11 0.9500
C12 C13 1.391(3)
C12 H12 0.9500
C13 H13 0.9500

loop_
_geom_hbond_atom_site_label_D
_geom_hbond_atom_site_label_H
_geom_hbond_atom_site_label_A
_geom_hbond_site_symmetry_A
_geom_hbond_distance_DH
_geom_hbond_distance_HA
_geom_hbond_distance_DA
_geom_hbond_angle_DHA
N1 H1 O1 1_556 0.86(2) 2.07(2) 2.874(2) 154(2)
N2 H2 O1 1_556 0.85(2) 2.07(2) 2.864(2) 155(2)

loop_
_geom_torsion_atom_site_label_1
_geom_torsion_atom_site_label_2
_geom_torsion_atom_site_label_3
_geom_torsion_atom_site_label_4
_geom_torsion
C2 N1 C1 O1 -3.6(3)
C2 N1 C1 N2 174.72(16)
C8 N2 C1 O1 -0.9(3)
C8 N2 C1 N1 -179.16(17)
C1 N1 C2 C7 -132.70(19)
C1 N1 C2 C3 50.0(3)
C7 C2 C3 C4 -0.2(3)
N1 C2 C3 C4 177.02(17)
C2 C3 C4 F1 -179.75(17)
C2 C3 C4 C5 0.2(3)
F1 C4 C5 C6 179.54(18)
C3 C4 C5 C6 -0.4(3)
C4 C5 C6 C7 0.6(3)
C5 C6 C7 C2 -0.7(3)
C3 C2 C7 C6 0.5(3)
N1 C2 C7 C6 -176.84(18)
C1 N2 C8 C13 137.98(19)
C1 N2 C8 C9 -44.5(3)
C13 C8 C9 C10 0.1(3)
N2 C8 C9 C10 -177.35(17)
C8 C9 C10 F2 179.73(17)
C8 C9 C10 C11 0.3(3)
F2 C10 C11 C12 -179.47(17)
C9 C10 C11 C12 0.0(3)
C10 C11 C12 F2' 172.5(11)
C10 C11 C12 C13 -0.6(3)
F2' C12 C13 C8 -171.5(12)
C11 C12 C13 C8 1.0(3)
C9 C8 C13 C12 -0.7(3)
N2 C8 C13 C12 176.81(17)

_cod_database_fobs_code 2020574
